data_7116719
loop_
_publ_author_name
'Mirja Enders'
'Christian J. Friedmann'
'Philipp N. Plessow'
'Angela Bihlmeier'
'Martin Nieger'
'Wim Klopper'
'Stefan Brase'

_publ_section_title
;
 Unprecedented pseudo-ortho and ortho metallation of [2.2]paracyclophanes
 -- a methyl group matters
;
_journal_name_full Chem.Commun.
_journal_page_first 4793
_journal_paper_doi 10.1039/C5cc00492F
_journal_volume 51
_journal_year 2015
_chemical_formula_moiety 'C20 H25 N S'
_chemical_formula_sum 'C20 H25 N S'
_chemical_formula_weight 311.47
_chemical_name_systematic (Rp,R)/(Sp,S)-5-N,N-dimethylaminomethyl-4-Methylsulfanyl-[2.2]paracyclophane
_space_group_IT_number 14
_symmetry_cell_setting monoclinic
_symmetry_space_group_name_Hall '-P 2yn'
_symmetry_space_group_name_H-M 'P 1 21/n 1'
_atom_sites_solution_hydrogens geom
_atom_sites_solution_primary direct
_atom_sites_solution_secondary difmap
_audit_creation_method SHELXL-97
_audit_update_record
;
2014-11-21 deposited with the CCDC.
2015-02-10 downloaded from the CCDC.
;
_cell_angle_alpha 90.00
_cell_angle_beta 96.49(1)
_cell_angle_gamma 90.00
_cell_formula_units_Z 4
_cell_length_a 7.812(1)
_cell_length_b 11.736(1)
_cell_length_c 18.668(2)
_cell_measurement_reflns_used 108
_cell_measurement_temperature 123(2)
_cell_measurement_theta_max 25
_cell_measurement_theta_min 1
_cell_volume 1700.5(3)
_computing_cell_refinement 'EVALCCD (Duisenberg et al., 2003)'
_computing_data_collection 'Collect (Nonius, 1998)'
_computing_data_reduction 'EVALCCD (Duisenberg et al., 2003)'
_computing_molecular_graphics XP
_computing_publication_material 'SHELXL-97 (Sheldrick, 1997)'
_computing_structure_refinement 'SHELXL-97 (Sheldrick, 1997)'
_computing_structure_solution 'SHELXS-97 (Sheldrick, 1990)'
_diffrn_ambient_temperature 123(2)
_diffrn_measured_fraction_theta_full 0.996
_diffrn_measured_fraction_theta_max 0.991
_diffrn_measurement_device_type 'Bruker-Nonius KappaCCD'
_diffrn_measurement_method 'rotation in phi and omega, 2 deg.'
_diffrn_radiation_monochromator graphite
_diffrn_radiation_source 'fine-focus sealed tube'
_diffrn_radiation_type MoK\a
_diffrn_radiation_wavelength 0.71073
_diffrn_reflns_av_R_equivalents 0.0387
_diffrn_reflns_av_sigmaI/netI 0.0449
_diffrn_reflns_limit_h_max 10
_diffrn_reflns_limit_h_min -9
_diffrn_reflns_limit_k_max 15
_diffrn_reflns_limit_k_min -14
_diffrn_reflns_limit_l_max 20
_diffrn_reflns_limit_l_min -24
_diffrn_reflns_number 13865
_diffrn_reflns_theta_full 25.00
_diffrn_reflns_theta_max 27.48
_diffrn_reflns_theta_min 2.96
_exptl_absorpt_coefficient_mu 0.188
_exptl_absorpt_correction_type none
_exptl_crystal_colour colourless
_exptl_crystal_density_diffrn 1.217
_exptl_crystal_density_meas none
_exptl_crystal_density_method 'not measured'
_exptl_crystal_description plates
_exptl_crystal_F_000 672
_exptl_crystal_size_max 0.50
_exptl_crystal_size_mid 0.30
_exptl_crystal_size_min 0.10
_refine_diff_density_max 0.274
_refine_diff_density_min -0.262
_refine_diff_density_rms 0.052
_refine_ls_extinction_method none
_refine_ls_goodness_of_fit_ref 1.028
_refine_ls_hydrogen_treatment constr
_refine_ls_matrix_type full
_refine_ls_number_parameters 202
_refine_ls_number_reflns 3870
_refine_ls_number_restraints 0
_refine_ls_restrained_S_all 1.028
_refine_ls_R_factor_all 0.0688
_refine_ls_R_factor_gt 0.0455
_refine_ls_shift/su_max 0.000
_refine_ls_shift/su_mean 0.000
_refine_ls_structure_factor_coef Fsqd
_refine_ls_weighting_details 'calc w=1/[\s^2^(Fo^2^)+(0.0462P)^2^+0.8950P] where P=(Fo^2^+2Fc^2^)/3'
_refine_ls_weighting_scheme calc
_refine_ls_wR_factor_gt 0.1010
_refine_ls_wR_factor_ref 0.1113
_reflns_number_gt 2923
_reflns_number_total 3870
_reflns_threshold_expression >2sigma(I)
_cod_data_source_file c5cc00492f2.cif
_cod_data_source_block sb128_hy_compound_7
_cod_original_sg_symbol_H-M 'P 21/n'
_cod_database_code 7116719

loop_
_symmetry_equiv_pos_as_xyz
'x, y, z'
'-x+1/2, y+1/2, -z+1/2'
'-x, -y, -z'
'x-1/2, -y-1/2, z-1/2'

loop_
_atom_site_label
_atom_site_type_symbol
_atom_site_fract_x
_atom_site_fract_y
_atom_site_fract_z
_atom_site_U_iso_or_equiv
_atom_site_adp_type
_atom_site_occupancy
_atom_site_symmetry_multiplicity
_atom_site_calc_flag
_atom_site_refinement_flags
C1 C 0.73146(19) 0.57399(15) 0.73287(9) 0.0182(4) Uani 1 1 d .
H1 H 0.8285 0.5262 0.7297 0.022 Uiso 1 1 calc R
C2 C 0.6973(2) 0.61449(15) 0.79940(9) 0.0192(4) Uani 1 1 d .
H2 H 0.7708 0.5939 0.8414 0.023 Uiso 1 1 calc R
C3 C 0.5560(2) 0.68536(15) 0.80545(9) 0.0186(4) Uani 1 1 d .
C4 C 0.4766(2) 0.73346(15) 0.74205(9) 0.0175(3) Uani 1 1 d .
H4 H 0.3990 0.7952 0.7449 0.021 Uiso 1 1 calc R
C5 C 0.50818(19) 0.69321(14) 0.67461(9) 0.0157(3) Uani 1 1 d .
C6 C 0.62461(19) 0.60267(14) 0.67042(9) 0.0152(3) Uani 1 1 d .
C7 C 0.6058(2) 0.52291(15) 0.60615(9) 0.0186(4) Uani 1 1 d .
H7 H 0.5273 0.5599 0.5669 0.022 Uiso 1 1 calc R
S7 S 0.80811(6) 0.49046(4) 0.57034(3) 0.02786(14) Uani 1 1 d .
C8 C 0.5241(2) 0.40414(16) 0.62397(10) 0.0233(4) Uani 1 1 d .
H8A H 0.4513 0.3759 0.5807 0.028 Uiso 1 1 calc R
H8B H 0.6173 0.3480 0.6365 0.028 Uiso 1 1 calc R
C9 C 0.4160(2) 0.41419(15) 0.68599(10) 0.0211(4) Uani 1 1 d .
C10 C 0.4820(2) 0.37881(16) 0.75487(10) 0.0227(4) Uani 1 1 d .
H10 H 0.5654 0.3196 0.7604 0.027 Uiso 1 1 calc R
C11 C 0.4270(2) 0.42909(16) 0.81535(10) 0.0238(4) Uani 1 1 d .
H11 H 0.4720 0.4034 0.8620 0.029 Uiso 1 1 calc R
C12 C 0.3063(2) 0.51695(16) 0.80861(10) 0.0234(4) Uani 1 1 d .
C13 C 0.2150(2) 0.53307(16) 0.74080(10) 0.0241(4) Uani 1 1 d .
H13 H 0.1155 0.5802 0.7360 0.029 Uiso 1 1 calc R
C14 C 0.2677(2) 0.48120(15) 0.68011(10) 0.0224(4) Uani 1 1 d .
H14 H 0.2024 0.4914 0.6344 0.027 Uiso 1 1 calc R
C15 C 0.3017(2) 0.60675(18) 0.86616(11) 0.0296(4) Uani 1 1 d .
H15A H 0.2933 0.5690 0.9131 0.036 Uiso 1 1 calc R
H15B H 0.1975 0.6543 0.8548 0.036 Uiso 1 1 calc R
C16 C 0.4667(2) 0.68634(17) 0.87296(9) 0.0256(4) Uani 1 1 d .
H16A H 0.4319 0.7653 0.8830 0.031 Uiso 1 1 calc R
H16B H 0.5484 0.6604 0.9141 0.031 Uiso 1 1 calc R
C17 C 0.8827(2) 0.63186(18) 0.55278(11) 0.0317(5) Uani 1 1 d .
H17A H 0.7924 0.6731 0.5225 0.048 Uiso 1 1 calc R
H17B H 0.9862 0.6269 0.5278 0.048 Uiso 1 1 calc R
H17C H 0.9100 0.6725 0.5985 0.048 Uiso 1 1 calc R
C18 C 0.3985(2) 0.73879(15) 0.60925(9) 0.0179(4) Uani 1 1 d .
H18A H 0.3238 0.6768 0.5875 0.021 Uiso 1 1 calc R
H18B H 0.3229 0.7997 0.6246 0.021 Uiso 1 1 calc R
N18 N 0.50032(17) 0.78450(13) 0.55459(7) 0.0194(3) Uani 1 1 d .
C19 C 0.3840(2) 0.82209(17) 0.49260(9) 0.0259(4) Uani 1 1 d .
H19A H 0.3092 0.7587 0.4748 0.039 Uiso 1 1 calc R
H19B H 0.4512 0.8476 0.4544 0.039 Uiso 1 1 calc R
H19C H 0.3131 0.8852 0.5069 0.039 Uiso 1 1 calc R
C20 C 0.6056(2) 0.87951(17) 0.58363(11) 0.0291(4) Uani 1 1 d .
H20A H 0.5310 0.9405 0.5981 0.044 Uiso 1 1 calc R
H20B H 0.6744 0.9082 0.5467 0.044 Uiso 1 1 calc R
H20C H 0.6825 0.8539 0.6257 0.044 Uiso 1 1 calc R

loop_
_atom_site_aniso_label
_atom_site_aniso_U_11
_atom_site_aniso_U_22
_atom_site_aniso_U_33
_atom_site_aniso_U_23
_atom_site_aniso_U_13
_atom_site_aniso_U_12
C1 0.0125(7) 0.0169(9) 0.0249(9) 0.0014(7) 0.0009(6) -0.0017(6)
C2 0.0166(7) 0.0197(10) 0.0201(8) 0.0022(7) -0.0037(6) -0.0039(7)
C3 0.0209(8) 0.0162(9) 0.0185(8) -0.0034(7) 0.0009(6) -0.0048(7)
C4 0.0184(8) 0.0119(9) 0.0226(9) -0.0002(7) 0.0039(6) 0.0002(6)
C5 0.0143(7) 0.0120(9) 0.0208(8) 0.0009(7) 0.0021(6) -0.0027(6)
C6 0.0138(7) 0.0133(9) 0.0191(8) 0.0013(7) 0.0037(6) -0.0010(6)
C7 0.0172(7) 0.0178(9) 0.0212(8) -0.0022(7) 0.0032(6) 0.0033(6)
S7 0.0247(2) 0.0267(3) 0.0340(3) -0.0055(2) 0.01117(18) 0.00631(19)
C8 0.0257(8) 0.0160(9) 0.0277(9) -0.0047(8) 0.0005(7) 0.0004(7)
C9 0.0202(8) 0.0137(9) 0.0289(9) -0.0019(7) 0.0009(7) -0.0059(7)
C10 0.0193(8) 0.0146(9) 0.0335(10) 0.0045(8) 0.0002(7) -0.0031(7)
C11 0.0228(8) 0.0212(10) 0.0274(10) 0.0078(8) 0.0026(7) -0.0065(7)
C12 0.0194(8) 0.0221(10) 0.0302(10) 0.0042(8) 0.0089(7) -0.0059(7)
C13 0.0151(8) 0.0206(10) 0.0368(11) 0.0048(8) 0.0037(7) -0.0033(7)
C14 0.0179(8) 0.0181(10) 0.0302(9) 0.0026(8) -0.0018(7) -0.0067(7)
C15 0.0294(9) 0.0325(12) 0.0291(10) 0.0018(9) 0.0129(8) -0.0004(8)
C16 0.0297(9) 0.0269(11) 0.0203(9) -0.0003(8) 0.0031(7) -0.0009(8)
C17 0.0263(9) 0.0351(12) 0.0363(11) 0.0008(9) 0.0147(8) 0.0016(8)
C18 0.0174(7) 0.0154(9) 0.0208(8) 0.0006(7) 0.0016(6) 0.0021(6)
N18 0.0224(7) 0.0176(8) 0.0178(7) 0.0034(6) 0.0000(5) 0.0013(6)
C19 0.0352(10) 0.0211(10) 0.0200(9) 0.0001(8) -0.0021(7) 0.0074(8)
C20 0.0315(10) 0.0246(11) 0.0303(10) 0.0062(9) -0.0007(8) -0.0061(8)

loop_
_atom_type_symbol
_atom_type_description
_atom_type_scat_dispersion_real
_atom_type_scat_dispersion_imag
_atom_type_scat_source
C C 0.0033 0.0016 'International Tables Vol C Tables 4.2.6.8 and 6.1.1.4'
H H 0.0000 0.0000 'International Tables Vol C Tables 4.2.6.8 and 6.1.1.4'
N N 0.0061 0.0033 'International Tables Vol C Tables 4.2.6.8 and 6.1.1.4'
S S 0.1246 0.1234 'International Tables Vol C Tables 4.2.6.8 and 6.1.1.4'

loop_
_geom_angle_atom_site_label_1
_geom_angle_atom_site_label_2
_geom_angle_atom_site_label_3
_geom_angle
C2 C1 C6 120.58(15)
C2 C1 H1 119.7
C6 C1 H1 119.7
C1 C2 C3 120.78(15)
C1 C2 H2 119.6
C3 C2 H2 119.6
C4 C3 C2 116.92(16)
C4 C3 C16 120.27(15)
C2 C3 C16 121.09(16)
C3 C4 C5 121.58(16)
C3 C4 H4 119.2
C5 C4 H4 119.2
C4 C5 C6 119.23(15)
C4 C5 C18 117.96(14)
C6 C5 C18 122.34(15)
C1 C6 C5 117.71(15)
C1 C6 C7 120.48(15)
C5 C6 C7 120.35(14)
C6 C7 C8 112.49(14)
C6 C7 S7 114.12(11)
C8 C7 S7 106.24(11)
C6 C7 H7 107.9
C8 C7 H7 107.9
S7 C7 H7 107.9
C17 S7 C7 100.70(9)
C9 C8 C7 111.42(14)
C9 C8 H8A 109.3
C7 C8 H8A 109.3
C9 C8 H8B 109.3
C7 C8 H8B 109.3
H8A C8 H8B 108.0
C10 C9 C14 117.27(17)
C10 C9 C8 120.18(15)
C14 C9 C8 120.96(16)
C11 C10 C9 120.59(17)
C11 C10 H10 119.7
C9 C10 H10 119.7
C10 C11 C12 120.73(17)
C10 C11 H11 119.6
C12 C11 H11 119.6
C11 C12 C13 117.00(18)
C11 C12 C15 121.56(17)
C13 C12 C15 120.06(17)
C14 C13 C12 120.87(17)
C14 C13 H13 119.6
C12 C13 H13 119.6
C13 C14 C9 120.20(17)
C13 C14 H14 119.9
C9 C14 H14 119.9
C12 C15 C16 112.57(14)
C12 C15 H15A 109.1
C16 C15 H15A 109.1
C12 C15 H15B 109.1
C16 C15 H15B 109.1
H15A C15 H15B 107.8
C3 C16 C15 112.16(15)
C3 C16 H16A 109.2
C15 C16 H16A 109.2
C3 C16 H16B 109.2
C15 C16 H16B 109.2
H16A C16 H16B 107.9
S7 C17 H17A 109.5
S7 C17 H17B 109.5
H17A C17 H17B 109.5
S7 C17 H17C 109.5
H17A C17 H17C 109.5
H17B C17 H17C 109.5
N18 C18 C5 112.96(13)
N18 C18 H18A 109.0
C5 C18 H18A 109.0
N18 C18 H18B 109.0
C5 C18 H18B 109.0
H18A C18 H18B 107.8
C20 N18 C19 109.87(14)
C20 N18 C18 110.50(14)
C19 N18 C18 108.97(13)
N18 C19 H19A 109.5
N18 C19 H19B 109.5
H19A C19 H19B 109.5
N18 C19 H19C 109.5
H19A C19 H19C 109.5
H19B C19 H19C 109.5
N18 C20 H20A 109.5
N18 C20 H20B 109.5
H20A C20 H20B 109.5
N18 C20 H20C 109.5
H20A C20 H20C 109.5
H20B C20 H20C 109.5

loop_
_geom_bond_atom_site_label_1
_geom_bond_atom_site_label_2
_geom_bond_distance
C1 C2 1.384(2)
C1 C6 1.396(2)
C1 H1 0.9500
C2 C3 1.397(2)
C2 H2 0.9500
C3 C4 1.392(2)
C3 C16 1.508(2)
C4 C5 1.393(2)
C4 H4 0.9500
C5 C6 1.407(2)
C5 C18 1.508(2)
C6 C7 1.516(2)
C7 C8 1.584(3)
C7 S7 1.8243(16)
C7 H7 1.0000
S7 C17 1.801(2)
C8 C9 1.513(2)
C8 H8A 0.9900
C8 H8B 0.9900
C9 C10 1.394(2)
C9 C14 1.394(2)
C10 C11 1.384(3)
C10 H10 0.9500
C11 C12 1.393(3)
C11 H11 0.9500
C12 C13 1.394(3)
C12 C15 1.508(3)
C13 C14 1.389(3)
C13 H13 0.9500
C14 H14 0.9500
C15 C16 1.586(3)
C15 H15A 0.9900
C15 H15B 0.9900
C16 H16A 0.9900
C16 H16B 0.9900
C17 H17A 0.9800
C17 H17B 0.9800
C17 H17C 0.9800
C18 N18 1.465(2)
C18 H18A 0.9900
C18 H18B 0.9900
N18 C20 1.454(2)
N18 C19 1.457(2)
C19 H19A 0.9800
C19 H19B 0.9800
C19 H19C 0.9800
C20 H20A 0.9800
C20 H20B 0.9800
C20 H20C 0.9800

loop_
_geom_torsion_atom_site_label_1
_geom_torsion_atom_site_label_2
_geom_torsion_atom_site_label_3
_geom_torsion_atom_site_label_4
_geom_torsion
C6 C1 C2 C3 -0.4(3)
C1 C2 C3 C4 -14.2(2)
C1 C2 C3 C16 150.93(17)
C2 C3 C4 C5 14.7(2)
C16 C3 C4 C5 -150.48(16)
C3 C4 C5 C6 -0.8(2)
C3 C4 C5 C18 171.51(15)
C2 C1 C6 C5 14.6(2)
C2 C1 C6 C7 -151.70(16)
C4 C5 C6 C1 -13.9(2)
C18 C5 C6 C1 174.16(15)
C4 C5 C6 C7 152.37(15)
C18 C5 C6 C7 -19.6(2)
C1 C6 C7 C8 62.77(19)
C5 C6 C7 C8 -103.14(17)
C1 C6 C7 S7 -58.36(19)
C5 C6 C7 S7 135.73(14)
C6 C7 S7 C17 -55.71(14)
C8 C7 S7 C17 179.75(12)
C6 C7 C8 C9 24.74(19)
S7 C7 C8 C9 150.28(12)
C7 C8 C9 C10 -101.22(19)
C7 C8 C9 C14 64.0(2)
C14 C9 C10 C11 -14.4(2)
C8 C9 C10 C11 151.33(16)
C9 C10 C11 C12 -0.8(3)
C10 C11 C12 C13 14.8(2)
C10 C11 C12 C15 -151.86(17)
C11 C12 C13 C14 -13.6(2)
C15 C12 C13 C14 153.28(17)
C12 C13 C14 C9 -1.6(3)
C10 C9 C14 C13 15.6(2)
C8 C9 C14 C13 -150.05(17)
C11 C12 C15 C16 67.0(2)
C13 C12 C15 C16 -99.26(19)
C4 C3 C16 C15 68.0(2)
C2 C3 C16 C15 -96.58(19)
C12 C15 C16 C3 21.4(2)
C4 C5 C18 N18 126.91(16)
C6 C5 C18 N18 -61.1(2)
C5 C18 N18 C20 -61.46(19)
C5 C18 N18 C19 177.73(14)
